data_7159230
loop_
_publ_author_name
'Fares, Mohamed'
'Wu, Xin'
'McNaughton, Daniel A.'
'Gilchrist, Alexander M.'
'Lewis, William'
'Keller, Paul A.'
'Arias-Betancur, Alain'
'Fontova, Pere'
'P&#xe9;rez-Tom&#xe1;s, Ricardo'
'Gale, Philip A.'

_publ_section_title
;
 A potent fluorescent transmembrane HCl transporter perturbs cellular pH
 and promotes cancer cell death.
;
_journal_issue 12
_journal_name_full 'Organic &amp; biomolecular chemistry'
_journal_page_first 2509
_journal_page_last 2515
_journal_paper_doi 10.1039/d3ob00128h
_journal_volume 21
_journal_year 2023
_chemical_formula_moiety 'C24 H20 N4 O4, 1[C2H6O]'
_chemical_formula_sum 'C26 H26 N4 O5'
_chemical_formula_weight 474.51
_space_group_crystal_system monoclinic
_space_group_IT_number 13
_space_group_name_Hall '-P 2yc'
_space_group_name_H-M_alt 'P 1 2/c 1'
_atom_sites_solution_hydrogens geom
_atom_sites_solution_primary iterative
_audit_creation_date 2020-01-13
_audit_creation_method
;
Olex2 1.3
(compiled 2019.09.11 svn.r3662 for OlexSys, GUI svn.r6003)
;
_audit_update_record
;
2020-04-27 deposited with the CCDC.	2023-02-24 downloaded from the CCDC.
;
_cell_angle_alpha 90
_cell_angle_beta 90.234(4)
_cell_angle_gamma 90
_cell_formula_units_Z 4
_cell_length_a 28.2772(10)
_cell_length_b 11.1135(9)
_cell_length_c 7.9823(3)
_cell_measurement_reflns_used 2046
_cell_measurement_temperature 100(2)
_cell_measurement_theta_max 70.5320
_cell_measurement_theta_min 3.9560
_cell_volume 2508.5(2)
_computing_cell_refinement 'CrysAlisPro 1.171.40.35a (Rigaku OD, 2018)'
_computing_data_collection 'CrysAlisPro 1.171.40.35a (Rigaku OD, 2018)'
_computing_data_reduction 'CrysAlisPro 1.171.40.35a (Rigaku OD, 2018)'
_computing_molecular_graphics 'Olex2 1.3 (Dolomanov et al., 2009)'
_computing_publication_material 'Olex2 1.3 (Dolomanov et al., 2009)'
_computing_structure_refinement 'SHELXL 2018/3 (Sheldrick, 2015)'
_computing_structure_solution 'olex2.solve 1.3 (Bourhis et al., 2015)'
_diffrn_ambient_environment N~2~
_diffrn_ambient_temperature 100(2)
_diffrn_detector 'CCD area detector'
_diffrn_detector_area_resol_mean 10.5861
_diffrn_detector_type 'Agilent Diffraction Atlas detector'
_diffrn_measured_fraction_theta_full 0.999
_diffrn_measured_fraction_theta_max 0.983
_diffrn_measurement_details
;
List of Runs (angles in degrees, time in seconds):

  # Type    Start    End  Width  t~exp~   \w     \q     \k     \f   Frames
#--------------------------------------------------------------------------
  1  \w     -3.00  41.00   1.00   30.00    --  -38.19  19.00-150.00   44
  2  \w    -26.00  58.00   1.00   30.00    --   38.19 -38.00   0.00   84
  3  \w     91.00 119.00   1.00   30.00    --   38.19 178.00 -30.00   28
  4  \w     29.00  57.00   1.00  120.00    --  107.32 -30.00   0.00   28
  5  \w     28.00  54.00   1.00  120.00    --  107.32 -30.00  30.00   26
  6  \w     28.00  57.00   1.00  120.00    --  107.32 -30.00 120.00   29
  7  \w     94.00 133.00   1.00  120.00    --  107.32  45.00-150.00   39
  8  \w     43.00  69.00   1.00  120.00    --  107.32 -45.00 -60.00   26
  9  \w     24.00 102.00   1.00  120.00    --  107.32 -95.00 -60.00   78
 10  \w    135.00 160.00   1.00  120.00    --  107.32  45.00-150.00   25
 11  \w    135.00 165.00   1.00  120.00    --  107.32 111.00 150.00   30
 12  \w    -64.00 -39.00   1.00   30.00    --  -38.32-178.00  30.00   25
 13  \w   -128.00-102.00   1.00   30.00    --  -38.32-178.00  30.00   26
 14  \w    -90.00 -37.00   1.00   30.00    --  -38.32 178.00 150.00   53
 15  \w     29.00  56.00   1.00  120.00    --  107.32 -30.00-150.00   27
 16  \w     57.00 109.00   1.00  120.00    --  107.32-111.00  30.00   52
 17  \w     29.00  56.00   1.00  120.00    --  107.32 -30.00  60.00   27
 18  \w     31.00  57.00   1.00  120.00    --  107.32 -30.00  90.00   26
 19  \w     28.00  53.00   1.00  120.00    --  107.32 -30.00 -60.00   25
 20  \w    124.00 161.00   1.00  120.00    --  107.32 144.00-158.00   37
 21  \w     38.00  64.00   1.00  120.00    --  107.32 -45.00 -90.00   26
 22  \w     73.00  99.00   1.00  120.00    --  107.32  30.00-120.00   26
 23  \w    113.00 163.00   1.00  120.00    --  107.32  30.00-120.00   50
 24  \w     55.00  81.00   1.00  120.00    --  107.32 -61.00   0.00   26
 25  \w     -5.00  20.00   1.00   30.00    --  -39.07  19.00-120.00   25
 26  \w     79.00 105.00   1.00  120.00    --  107.94-111.00  60.00   26
 27  \w     31.00  56.00   1.00  120.00    --  107.94 -45.00-180.00   25
 28  \w   -115.00  -8.00   1.00   30.00    --  -39.07 -57.00 120.00  107
 29  \w    -21.00  38.00   1.00   30.00    --  -39.07  38.00   0.00   59
 30  \w   -115.00  -8.00   1.00   30.00    --  -39.07 -57.00 -90.00  107
 31  \w   -115.00  -8.00   1.00   30.00    --  -39.07 -57.00-180.00  107
 32  \w    -21.00  38.00   1.00   30.00    --  -39.07  38.00 150.00   59
 33  \w   -115.00  -8.00   1.00   30.00    --  -39.07 -57.00  30.00  107
 34  \w     75.00 121.00   1.00   30.00    --   39.07 161.00  99.00   46
 35  \w     31.00  56.00   1.00  120.00    --  107.94  15.00 120.00   25
;
_diffrn_measurement_device '\k-geometry diffractometer'
_diffrn_measurement_device_type 'SuperNova-Duo, Atlas'
_diffrn_measurement_method '\w scans'
_diffrn_orient_matrix_type 'CrysAlisPro convention (1999,Acta A55,543-557)'
_diffrn_orient_matrix_UB_11 -0.0051107000
_diffrn_orient_matrix_UB_12 -0.1378192000
_diffrn_orient_matrix_UB_13 -0.0089305000
_diffrn_orient_matrix_UB_21 -0.0537282000
_diffrn_orient_matrix_UB_22 0.0119977000
_diffrn_orient_matrix_UB_23 0.0266831000
_diffrn_orient_matrix_UB_31 -0.0075212000
_diffrn_orient_matrix_UB_32 0.0080829000
_diffrn_orient_matrix_UB_33 -0.1909596000
_diffrn_radiation_collimation 'focusing mirrors'
_diffrn_radiation_monochromator mirror
_diffrn_radiation_probe x-ray
_diffrn_radiation_type 'Cu K\a'
_diffrn_radiation_wavelength 1.54184
_diffrn_radiation_wavelength_determination fundamental
_diffrn_radiation_xray_symbol K-L~2,3~
_diffrn_reflns_av_R_equivalents 0.0918
_diffrn_reflns_av_unetI/netI 0.0957
_diffrn_reflns_Laue_measured_fraction_full 0.999
_diffrn_reflns_Laue_measured_fraction_max 0.983
_diffrn_reflns_limit_h_max 33
_diffrn_reflns_limit_h_min -34
_diffrn_reflns_limit_k_max 13
_diffrn_reflns_limit_k_min -13
_diffrn_reflns_limit_l_max 6
_diffrn_reflns_limit_l_min -9
_diffrn_reflns_number 19257
_diffrn_reflns_point_group_measured_fraction_full 0.999
_diffrn_reflns_point_group_measured_fraction_max 0.983
_diffrn_reflns_theta_full 67.684
_diffrn_reflns_theta_max 72.655
_diffrn_reflns_theta_min 3.978
_diffrn_source 'microfocus sealed tube'
_diffrn_source_current 0.8
_diffrn_source_power 0.04
_diffrn_source_target Cu
_diffrn_source_type 'Agilent Diffraction microfocus tube'
_diffrn_source_voltage 50
_exptl_absorpt_coefficient_mu 0.728
_exptl_absorpt_correction_T_max 1.000
_exptl_absorpt_correction_T_min 0.568
_exptl_absorpt_correction_type gaussian
_exptl_absorpt_process_details
;
CrysAlisPro 1.171.40.35a (Rigaku Oxford Diffraction, 2018)
Numerical absorption correction based on gaussian integration over
			a multifaceted crystal model
Empirical absorption correction using spherical harmonics,
 implemented in SCALE3 ABSPACK scaling algorithm.
;
_exptl_crystal_colour 'clear colourless'
_exptl_crystal_colour_lustre clear
_exptl_crystal_colour_primary colourless
_exptl_crystal_density_diffrn 1.256
_exptl_crystal_description needle
_exptl_crystal_F_000 1000
_exptl_crystal_recrystallization_method 'crystallised from a mixture of dimethylformamide and ethanol'
_exptl_crystal_size_max 0.432
_exptl_crystal_size_mid 0.019
_exptl_crystal_size_min 0.007
_refine_diff_density_max 0.190
_refine_diff_density_min -0.192
_refine_diff_density_rms 0.049
_refine_ls_extinction_coef 0.00081(18)
_refine_ls_extinction_expression Fc^*^=kFc[1+0.001xFc^2^\l^3^/sin(2\q)]^-1/4^
_refine_ls_extinction_method 'SHELXL-2018/3 (Sheldrick 2018)'
_refine_ls_goodness_of_fit_ref 0.931
_refine_ls_hydrogen_treatment constr
_refine_ls_matrix_type full
_refine_ls_number_parameters 383
_refine_ls_number_reflns 4894
_refine_ls_number_restraints 855
_refine_ls_restrained_S_all 0.889
_refine_ls_R_factor_all 0.1531
_refine_ls_R_factor_gt 0.0661
_refine_ls_shift/su_max 0.000
_refine_ls_shift/su_mean 0.000
_refine_ls_structure_factor_coef Fsqd
_refine_ls_weighting_details 'w=1/[\s^2^(Fo^2^)+(0.0884P)^2^] where P=(Fo^2^+2Fc^2^)/3'
_refine_ls_weighting_scheme calc
_refine_ls_wR_factor_gt 0.1579
_refine_ls_wR_factor_ref 0.2088
_reflns_Friedel_coverage 0.000
_reflns_number_gt 2100
_reflns_number_total 4894
_reflns_threshold_expression 'I > 2\s(I)'
_cod_data_source_file d3ob00128h2.cif
_cod_data_source_block pag19_s1966_sq
_cod_depositor_comments 'Adding full bibliography for 7159230.cif.'
_cod_database_code 7159230
_sydney_internal_submission_code pag19_s1966
_sydney_internal_submission_date 2019-12-11
_sydney_internal_submission_number s1966
_sydney_internal_client_code mmet
_sydney_internal_client_email 'Mohamed Metwaly'
_sydney_internal_client_name mmet5356@chem.usyd.edu.au
_sydney_internal_supervisor_code pag
_sydney_internal_supervisor_name 'Phil Gale'
_sydney_internal_collection_date 2019-12-19
_sydney_internal_collection_user wlew0588
_sydney_internal_process_date 2020-01-13
_sydney_internal_process_user wlew0588
_sydney_internal_solution_date 2020-01-13
_sydney_internal_solution_user wlew0588
_sydney_internal_refine_date 2020-01-13
_sydney_internal_refine_user wlew0588
_sydney_internal_check_and_archive_date 2020-01-13
_sydney_internal_check_user wlew0588
_platon_squeeze_void_probe_radius 1.20
_shelx_shelxl_version_number 2018/3
_chemical_oxdiff_formula C24H20N4O4
_chemical_oxdiff_usercomment HBisUreaCoumarine
_shelx_space_group_comment
;
The symmetry employed for this shelxl refinement is uniquely defined
by the following loop, which should always be used as a source of
symmetry information in preference to the above space-group names.
They are only intended as comments.
;
_reflns_odcompleteness_completeness 99.94
_reflns_odcompleteness_iscentric 1
_reflns_odcompleteness_theta 67.13
_olex2_refinement_description
;
1. Fixed Uiso
 At 1.2 times of:
  All C(H) groups, All N(H) groups
 At 1.5 times of:
  All C(H,H,H) groups
2. Restrained distances
 C8-C6A \\sim C9-C8 \\sim C7-C6 \\sim C9A-C7
 with sigma of 0.02
3. Uiso/Uaniso restraints and constraints
All non-hydrogen atoms have similar U: within 2A with sigma of 0.005 and sigma
for terminal atoms of 0.01 within 2A
4. Rigid body (RIGU) restrains
 All non-hydrogen atoms
 with sigma for 1-2 distances of 0.004 and sigma for 1-3 distances of 0.004
5. Same fragment restrains
{O1, C2, C3, C4, C5, C6, C9, C10, O11, C12} sigma for 1-2: 0.02, 1-3: 0.04
as in
{O1A, C2A, C3A, C4A, C5A, C6A, C9A, C10A, O11A, C12A}
6. Others
 Sof(O1A)=Sof(C2A)=Sof(C3A)=Sof(H3A)=Sof(C4A)=Sof(C5A)=Sof(C6A)=Sof(H6A)=
 Sof(C9A)=Sof(H9A)=Sof(C10A)=Sof(O11A)=Sof(C12A)=Sof(H12D)=Sof(H12E)=Sof(H12F)=
 1-FVAR(1)
 Sof(O1)=Sof(C2)=Sof(C3)=Sof(H3)=Sof(C4)=Sof(C5)=Sof(C6)=Sof(H6)=Sof(C9)=
 Sof(H9)=Sof(C10)=Sof(O11)=Sof(C12)=Sof(H12A)=Sof(H12B)=Sof(H12C)=FVAR(1)
7.a Aromatic/amide H refined with riding coordinates:
 C3(H3), C6(H6), C9(H9), N13(H13), N15(H15), C18(H18), C19(H19), C20(H20),
 C21(H21), C22(H22), N23(H23), N25(H25), C28(H28), C29(H29), C30(H30), C31(H31),
  C32(H32), C3A(H3A), C6A(H6A), C9A(H9A)
7.b Idealised Me refined as rotating group:
 C12(H12A,H12B,H12C), C12A(H12D,H12E,H12F)
;
_olex2_date_sample_data_collection 2019-12-19
_olex2_date_sample_submission 2019-12-11
_olex2_exptl_crystal_mounting_method 'in paratone on a micromount'
_olex2_submission_original_sample_id HBisUreaCoumarine
_olex2_submission_special_instructions 'No special instructions were received'
_oxdiff_exptl_absorpt_empirical_details
;
Empirical correction (ABSPACK) includes:
- Absorption correction using spherical harmonics
- Frame scaling
;
_oxdiff_exptl_absorpt_empirical_full_max 1.375
_oxdiff_exptl_absorpt_empirical_full_min 0.782

loop_
_space_group_symop_operation_xyz
'x, y, z'
'-x, y, -z+1/2'
'-x, -y, -z'
'x, -y, z-1/2'

loop_
_atom_site_label
_atom_site_type_symbol
_atom_site_fract_x
_atom_site_fract_y
_atom_site_fract_z
_atom_site_U_iso_or_equiv
_atom_site_adp_type
_atom_site_occupancy
_atom_site_site_symmetry_order
_atom_site_calc_flag
_atom_site_refinement_flags_posn
_atom_site_refinement_flags_adp
_atom_site_refinement_flags_occupancy
_atom_site_disorder_assembly
_atom_site_disorder_group
O1 O 0.40463(14) 0.1535(5) 0.7673(6) 0.0729(11) Uani 0.725(4) 1 d D U P A 1
C2 C 0.4432(2) 0.1029(8) 0.8478(9) 0.0752(13) Uani 0.725(4) 1 d D U P A 1
C3 C 0.4470(3) -0.0246(8) 0.8474(11) 0.0737(12) Uani 0.725(4) 1 d D U P A 1
H3 H 0.473429 -0.060478 0.901892 0.088 Uiso 0.725(4) 1 calc R U P A 1
C4 C 0.4153(2) -0.0963(8) 0.7742(9) 0.0704(12) Uani 0.725(4) 1 d D U P A 1
C5 C 0.3744(3) -0.0423(9) 0.6932(14) 0.0654(11) Uani 0.725(4) 1 d D U P A 1
C6 C 0.3379(2) -0.1103(9) 0.6168(14) 0.0631(13) Uani 0.725(4) 1 d D U P A 1
H6 H 0.340253 -0.195599 0.614558 0.076 Uiso 0.725(4) 1 calc R U P A 1
C9 C 0.3326(3) 0.1396(9) 0.6181(17) 0.0650(13) Uani 0.725(4) 1 d D U P A 1
H9 H 0.330369 0.224876 0.619111 0.078 Uiso 0.725(4) 1 calc R U P A 1
C10 C 0.3703(3) 0.0802(9) 0.6926(15) 0.0663(12) Uani 0.725(4) 1 d D U P A 1
O11 O 0.47010(14) 0.1731(5) 0.9151(6) 0.0930(15) Uani 0.725(4) 1 d D U P A 1
C12 C 0.4195(2) -0.2311(7) 0.7795(8) 0.0831(17) Uani 0.725(4) 1 d D U P A 1
H12A H 0.447969 -0.253665 0.842601 0.125 Uiso 0.725(4) 1 calc R U P A 1
H12B H 0.421706 -0.262523 0.665061 0.125 Uiso 0.725(4) 1 calc R U P A 1
H12C H 0.391593 -0.265130 0.834336 0.125 Uiso 0.725(4) 1 calc R U P A 1
C7 C 0.29877(12) -0.0553(5) 0.5452(4) 0.0611(9) Uani 1 1 d D U . . .
C8 C 0.29801(13) 0.0688(5) 0.5419(4) 0.0623(9) Uani 1 1 d D U . . .
N13 N 0.26014(10) -0.1201(3) 0.4734(4) 0.0587(9) Uani 1 1 d . U . . .
H13 H 0.264751 -0.169274 0.388581 0.070 Uiso 1 1 calc R U . . .
C14 C 0.21594(13) -0.1047(4) 0.5379(4) 0.0537(9) Uani 1 1 d . U . . .
N15 N 0.18012(10) -0.1527(3) 0.4454(3) 0.0505(8) Uani 1 1 d . U . . .
H15 H 0.188040 -0.193027 0.354957 0.061 Uiso 1 1 calc R U . . .
O16 O 0.20944(8) -0.0526(3) 0.6720(3) 0.0568(8) Uani 1 1 d . U . . .
C17 C 0.13137(12) -0.1436(4) 0.4811(4) 0.0440(8) Uani 1 1 d . U . . .
C18 C 0.10140(12) -0.2275(4) 0.4097(4) 0.0483(9) Uani 1 1 d . U . . .
H18 H 0.114018 -0.289047 0.340473 0.058 Uiso 1 1 calc R U . . .
C19 C 0.05321(13) -0.2226(4) 0.4378(5) 0.0492(9) Uani 1 1 d . U . . .
H19 H 0.033001 -0.281005 0.388229 0.059 Uiso 1 1 calc R U . . .
C20 C 0.03424(13) -0.1331(4) 0.5380(4) 0.0469(9) Uani 1 1 d . U . . .
H20 H 0.001219 -0.130335 0.559126 0.056 Uiso 1 1 calc R U . . .
C21 C 0.06421(13) -0.0477(4) 0.6069(4) 0.0469(8) Uani 1 1 d . U . . .
H21 H 0.051502 0.014182 0.675257 0.056 Uiso 1 1 calc R U . . .
C22 C 0.11271(13) -0.0512(4) 0.5774(4) 0.0456(8) Uani 1 1 d . U . . .
H22 H 0.132832 0.009114 0.622836 0.055 Uiso 1 1 calc R U . . .
N23 N 0.26069(10) 0.1276(4) 0.4566(4) 0.0612(9) Uani 1 1 d . U . . .
H23 H 0.257257 0.114316 0.348507 0.073 Uiso 1 1 calc R U . . .
C24 C 0.22984(13) 0.2034(4) 0.5327(4) 0.0579(10) Uani 1 1 d . U . . .
N25 N 0.18952(10) 0.2253(3) 0.4413(3) 0.0537(8) Uani 1 1 d . U . . .
H25 H 0.186528 0.186025 0.346110 0.064 Uiso 1 1 calc R U . . .
O26 O 0.23696(9) 0.2491(3) 0.6722(3) 0.0597(8) Uani 1 1 d . U . . .
C27 C 0.15250(14) 0.3038(4) 0.4840(4) 0.0520(9) Uani 1 1 d . U . . .
C28 C 0.10724(13) 0.2757(4) 0.4296(5) 0.0515(9) Uani 1 1 d . U . . .
H28 H 0.101770 0.203751 0.368193 0.062 Uiso 1 1 calc R U . . .
C29 C 0.07015(14) 0.3521(4) 0.4646(5) 0.0563(10) Uani 1 1 d . U . . .
H29 H 0.039249 0.332387 0.426278 0.068 Uiso 1 1 calc R U . . .
C30 C 0.07726(17) 0.4571(4) 0.5547(5) 0.0632(10) Uani 1 1 d . U . . .
H30 H 0.051559 0.508919 0.580301 0.076 Uiso 1 1 calc R U . . .
C31 C 0.12259(17) 0.4845(4) 0.6064(5) 0.0672(11) Uani 1 1 d . U . . .
H31 H 0.128064 0.556689 0.667198 0.081 Uiso 1 1 calc R U . . .
C32 C 0.16004(16) 0.4097(4) 0.5719(5) 0.0615(10) Uani 1 1 d . U . . .
H32 H 0.191006 0.430603 0.608141 0.074 Uiso 1 1 calc R U . . .
O1A O 0.4044(4) -0.1458(14) 0.7681(17) 0.0702(15) Uani 0.275(4) 1 d D U P A 2
C2A C 0.4434(5) -0.0970(15) 0.850(2) 0.0727(16) Uani 0.275(4) 1 d D U P A 2
C3A C 0.4463(7) 0.0323(15) 0.848(3) 0.0735(14) Uani 0.275(4) 1 d D U P A 2
H3A H 0.472254 0.069124 0.903985 0.088 Uiso 0.275(4) 1 calc R U P A 2
C4A C 0.4147(6) 0.1038(16) 0.772(3) 0.0726(14) Uani 0.275(4) 1 d D U P A 2
C5A C 0.3734(8) 0.0491(18) 0.696(4) 0.0671(13) Uani 0.275(4) 1 d D U P A 2
C6A C 0.3380(8) 0.120(2) 0.617(5) 0.0651(16) Uani 0.275(4) 1 d D U P A 2
H6A H 0.341569 0.205354 0.615440 0.078 Uiso 0.275(4) 1 calc R U P A 2
C9A C 0.3313(7) -0.134(2) 0.619(4) 0.0635(16) Uani 0.275(4) 1 d D U P A 2
H9A H 0.327653 -0.218486 0.620686 0.076 Uiso 0.275(4) 1 calc R U P A 2
C10A C 0.3696(8) -0.0734(19) 0.691(4) 0.0665(13) Uani 0.275(4) 1 d D U P A 2
O11A O 0.4704(3) -0.1669(12) 0.9205(14) 0.085(2) Uani 0.275(4) 1 d D U P A 2
C12A C 0.4185(6) 0.2405(16) 0.777(2) 0.086(3) Uani 0.275(4) 1 d D U P A 2
H12D H 0.443496 0.264016 0.855592 0.128 Uiso 0.275(4) 1 calc R U P A 2
H12E H 0.388264 0.274563 0.813602 0.128 Uiso 0.275(4) 1 calc R U P A 2
H12F H 0.426021 0.270861 0.664891 0.128 Uiso 0.275(4) 1 calc R U P A 2

loop_
_atom_site_aniso_label
_atom_site_aniso_U_11
_atom_site_aniso_U_22
_atom_site_aniso_U_33
_atom_site_aniso_U_23
_atom_site_aniso_U_13
_atom_site_aniso_U_12
O1 0.0332(17) 0.144(3) 0.0415(15) -0.006(2) -0.0011(15) -0.0025(19)
C2 0.0332(19) 0.150(3) 0.0425(19) -0.006(3) -0.0015(18) -0.002(2)
C3 0.0316(17) 0.148(3) 0.0418(18) -0.002(3) -0.0002(16) 0.002(2)
C4 0.029(2) 0.144(3) 0.0378(17) 0.001(2) 0.0003(17) 0.005(2)
C5 0.0284(18) 0.137(3) 0.0311(16) -0.001(2) 0.0006(16) 0.004(2)
C6 0.029(2) 0.130(3) 0.0296(18) 0.000(2) 0.002(2) 0.008(2)
C9 0.031(2) 0.131(3) 0.0330(18) -0.001(2) 0.003(2) -0.001(2)
C10 0.0287(17) 0.137(3) 0.0329(16) -0.003(2) 0.0018(15) -0.001(2)
O11 0.041(2) 0.174(4) 0.063(2) -0.018(3) -0.0095(19) -0.016(3)
C12 0.044(3) 0.149(4) 0.055(3) 0.012(4) 0.002(3) 0.012(3)
C7 0.0309(15) 0.123(2) 0.0293(14) -0.0011(18) 0.0011(13) 0.0052(18)
C8 0.0337(15) 0.127(2) 0.0264(14) 0.0020(18) 0.0013(13) 0.0027(18)
N13 0.0373(14) 0.108(2) 0.0305(13) -0.0051(16) -0.0019(12) 0.0084(16)
C14 0.0395(16) 0.095(3) 0.0267(15) 0.0049(17) -0.0010(14) 0.0041(18)
N15 0.0395(14) 0.084(2) 0.0280(13) -0.0023(14) 0.0002(12) 0.0042(15)
O16 0.0378(13) 0.109(2) 0.0237(11) -0.0043(13) -0.0003(10) 0.0008(14)
C17 0.0387(15) 0.070(2) 0.0233(13) 0.0036(15) 0.0010(13) 0.0046(15)
C18 0.0473(17) 0.066(2) 0.0319(15) 0.0001(16) 0.0011(14) 0.0032(17)
C19 0.0463(17) 0.061(2) 0.0406(17) 0.0017(17) -0.0012(15) -0.0043(17)
C20 0.0418(17) 0.061(2) 0.0384(17) 0.0037(16) 0.0011(15) 0.0003(17)
C21 0.0462(17) 0.059(2) 0.0350(16) 0.0025(16) -0.0009(15) 0.0059(17)
C22 0.0440(17) 0.061(2) 0.0316(15) 0.0009(16) -0.0036(14) 0.0032(17)
N23 0.0403(15) 0.118(3) 0.0259(13) 0.0044(16) 0.0013(12) 0.0017(17)
C24 0.0451(18) 0.099(3) 0.0293(15) 0.0052(18) -0.0005(14) -0.0066(18)
N25 0.0489(16) 0.084(2) 0.0278(13) -0.0009(15) -0.0017(13) -0.0021(16)
O26 0.0506(15) 0.100(2) 0.0287(12) 0.0017(14) -0.0017(11) -0.0135(15)
C27 0.0548(18) 0.070(2) 0.0315(15) 0.0023(16) 0.0033(15) -0.0056(17)
C28 0.0519(18) 0.060(2) 0.0429(17) 0.0021(18) 0.0055(16) -0.0044(17)
C29 0.056(2) 0.063(2) 0.0492(19) 0.0052(18) 0.0092(17) 0.0006(19)
C30 0.079(2) 0.065(2) 0.0456(19) 0.0033(18) 0.0105(19) 0.007(2)
C31 0.093(3) 0.068(3) 0.0410(18) -0.0011(19) 0.000(2) 0.000(2)
C32 0.076(2) 0.073(2) 0.0360(16) -0.0008(18) -0.0044(18) -0.008(2)
O1A 0.030(2) 0.142(3) 0.038(2) 0.000(3) 0.000(2) 0.005(3)
C2A 0.031(3) 0.146(4) 0.041(2) 0.000(3) -0.001(2) 0.004(3)
C3A 0.032(2) 0.147(3) 0.041(2) -0.003(3) -0.001(2) 0.000(3)
C4A 0.032(2) 0.145(3) 0.040(2) -0.004(3) -0.001(2) 0.000(2)
C5A 0.030(2) 0.138(3) 0.034(2) -0.002(2) 0.0011(19) 0.001(2)
C6A 0.031(3) 0.132(3) 0.032(3) -0.001(3) 0.003(2) 0.000(3)
C9A 0.029(3) 0.132(3) 0.030(2) 0.000(3) 0.001(3) 0.007(3)
C10A 0.029(2) 0.137(3) 0.033(2) 0.000(2) 0.001(2) 0.004(2)
O11A 0.040(4) 0.157(6) 0.059(4) 0.006(5) -0.006(4) 0.012(4)
C12A 0.047(5) 0.155(5) 0.055(5) -0.008(5) 0.002(4) -0.010(5)

loop_
_atom_type_symbol
_atom_type_description
_atom_type_scat_dispersion_real
_atom_type_scat_dispersion_imag
_atom_type_scat_source
C C 0.0181 0.0091 'International Tables Vol C Tables 4.2.6.8 and 6.1.1.4'
H H 0.0000 0.0000 'International Tables Vol C Tables 4.2.6.8 and 6.1.1.4'
N N 0.0311 0.0180 'International Tables Vol C Tables 4.2.6.8 and 6.1.1.4'
O O 0.0492 0.0322 'International Tables Vol C Tables 4.2.6.8 and 6.1.1.4'

loop_
_exptl_crystal_face_index_h
_exptl_crystal_face_index_k
_exptl_crystal_face_index_l
_exptl_crystal_face_perp_dist
1 0 0 0.0039
-1 0 0 0.0029
0 1 0 0.0138
0 -1 0 0.0048
0 0 1 0.2275
0 0 -1 0.2045

loop_
_geom_angle_atom_site_label_1
_geom_angle_atom_site_label_2
_geom_angle_atom_site_label_3
_geom_angle
_geom_angle_site_symmetry_1
_geom_angle_site_symmetry_3
_geom_angle_publ_flag
C2 O1 C10 120.3(7) . . ?
O1 C2 C3 117.7(6) . . ?
O11 C2 O1 115.8(7) . . ?
O11 C2 C3 126.5(6) . . ?
C2 C3 H3 118.4 . . ?
C4 C3 C2 123.1(7) . . ?
C4 C3 H3 118.4 . . ?
C3 C4 C5 118.8(8) . . ?
C3 C4 C12 122.0(7) . . ?
C5 C4 C12 119.1(6) . . ?
C6 C5 C4 123.3(8) . . ?
C10 C5 C4 118.7(7) . . ?
C10 C5 C6 117.9(8) . . ?
C5 C6 H6 119.3 . . ?
C7 C6 C5 121.5(8) . . ?
C7 C6 H6 119.3 . . ?
C10 C9 H9 121.4 . . ?
C10 C9 C8 117.2(9) . . ?
C8 C9 H9 121.4 . . ?
C5 C10 O1 121.4(7) . . ?
C5 C10 C9 122.7(8) . . ?
C9 C10 O1 115.9(8) . . ?
C4 C12 H12A 109.5 . . ?
C4 C12 H12B 109.5 . . ?
C4 C12 H12C 109.5 . . ?
H12A C12 H12B 109.5 . . ?
H12A C12 H12C 109.5 . . ?
H12B C12 H12C 109.5 . . ?
C6 C7 N13 123.5(6) . . ?
C8 C7 C6 117.5(5) . . ?
C8 C7 N13 119.0(4) . . ?
C8 C7 C9A 129.9(10) . . ?
C9A C7 N13 111.0(10) . . ?
C9 C8 N23 118.1(6) . . ?
C7 C8 C9 123.0(6) . . ?
C7 C8 N23 118.9(4) . . ?
C7 C8 C6A 112.8(11) . . ?
C6A C8 N23 128.2(11) . . ?
C7 N13 H13 120.5 . . ?
C14 N13 C7 119.1(3) . . ?
C14 N13 H13 120.5 . . ?
N15 C14 N13 115.3(3) . . ?
O16 C14 N13 121.8(3) . . ?
O16 C14 N15 122.9(3) . . ?
C14 N15 H15 117.0 . . ?
C14 N15 C17 126.0(3) . . ?
C17 N15 H15 117.0 . . ?
C18 C17 N15 117.8(3) . . ?
C18 C17 C22 119.6(3) . . ?
C22 C17 N15 122.5(3) . . ?
C17 C18 H18 119.7 . . ?
C17 C18 C19 120.7(4) . . ?
C19 C18 H18 119.7 . . ?
C18 C19 H19 119.8 . . ?
C18 C19 C20 120.4(4) . . ?
C20 C19 H19 119.8 . . ?
C19 C20 H20 120.6 . . ?
C21 C20 C19 118.9(3) . . ?
C21 C20 H20 120.6 . . ?
C20 C21 H21 119.5 . . ?
C20 C21 C22 121.1(4) . . ?
C22 C21 H21 119.5 . . ?
C17 C22 C21 119.4(4) . . ?
C17 C22 H22 120.3 . . ?
C21 C22 H22 120.3 . . ?
C8 N23 H23 118.3 . . ?
C24 N23 C8 123.4(3) . . ?
C24 N23 H23 118.3 . . ?
N23 C24 N25 113.9(3) . . ?
O26 C24 N23 123.6(4) . . ?
O26 C24 N25 122.4(4) . . ?
C24 N25 H25 116.6 . . ?
C24 N25 C27 126.8(3) . . ?
C27 N25 H25 116.6 . . ?
C28 C27 N25 118.1(4) . . ?
C32 C27 N25 122.5(4) . . ?
C32 C27 C28 119.4(4) . . ?
C27 C28 H28 120.0 . . ?
C29 C28 C27 120.0(4) . . ?
C29 C28 H28 120.0 . . ?
C28 C29 H29 119.5 . . ?
C28 C29 C30 121.0(4) . . ?
C30 C29 H29 119.5 . . ?
C29 C30 H30 120.8 . . ?
C31 C30 C29 118.3(4) . . ?
C31 C30 H30 120.8 . . ?
C30 C31 H31 119.3 . . ?
C32 C31 C30 121.5(4) . . ?
C32 C31 H31 119.3 . . ?
C27 C32 H32 120.1 . . ?
C31 C32 C27 119.8(4) . . ?
C31 C32 H32 120.1 . . ?
C2A O1A C10A 122.2(14) . . ?
O1A C2A C3A 115.6(14) . . ?
O11A C2A O1A 117.4(15) . . ?
O11A C2A C3A 126.9(14) . . ?
C2A C3A H3A 118.1 . . ?
C4A C3A C2A 123.9(16) . . ?
C4A C3A H3A 118.1 . . ?
C3A C4A C5A 118.5(16) . . ?
C3A C4A C12A 122.2(15) . . ?
C5A C4A C12A 119.0(13) . . ?
C6A C5A C4A 121.1(15) . . ?
C10A C5A C4A 119.5(16) . . ?
C10A C5A C6A 119.3(18) . . ?
C8 C6A C5A 121.8(18) . . ?
C8 C6A H6A 119.1 . . ?
C5A C6A H6A 119.1 . . ?
C7 C9A H9A 123.7 . . ?
C10A C9A C7 112.7(16) . . ?
C10A C9A H9A 123.7 . . ?
C5A C10A O1A 120.1(16) . . ?
C5A C10A C9A 123.3(18) . . ?
C9A C10A O1A 116.5(15) . . ?
C4A C12A H12D 109.5 . . ?
C4A C12A H12E 109.5 . . ?
C4A C12A H12F 109.5 . . ?
H12D C12A H12E 109.5 . . ?
H12D C12A H12F 109.5 . . ?
H12E C12A H12F 109.5 . . ?

loop_
_geom_bond_atom_site_label_1
_geom_bond_atom_site_label_2
_geom_bond_distance
_geom_bond_site_symmetry_2
_geom_bond_publ_flag
O1 C2 1.384(7) . ?
O1 C10 1.398(9) . ?
C2 C3 1.421(10) . ?
C2 O11 1.214(8) . ?
C3 H3 0.9500 . ?
C3 C4 1.332(9) . ?
C4 C5 1.452(10) . ?
C4 C12 1.504(11) . ?
C5 C6 1.416(10) . ?
C5 C10 1.367(8) . ?
C6 H6 0.9500 . ?
C6 C7 1.385(7) . ?
C9 H9 0.9500 . ?
C9 C10 1.387(10) . ?
C9 C8 1.392(8) . ?
C12 H12A 0.9800 . ?
C12 H12B 0.9800 . ?
C12 H12C 0.9800 . ?
C7 C8 1.380(6) . ?
C7 N13 1.426(5) . ?
C7 C9A 1.394(14) . ?
C8 N23 1.413(5) . ?
C8 C6A 1.401(14) . ?
N13 H13 0.8800 . ?
N13 C14 1.365(4) . ?
C14 N15 1.360(4) . ?
C14 O16 1.232(4) . ?
N15 H15 0.8800 . ?
N15 C17 1.412(4) . ?
C17 C18 1.381(5) . ?
C17 C22 1.388(5) . ?
C18 H18 0.9500 . ?
C18 C19 1.383(5) . ?
C19 H19 0.9500 . ?
C19 C20 1.386(5) . ?
C20 H20 0.9500 . ?
C20 C21 1.384(5) . ?
C21 H21 0.9500 . ?
C21 C22 1.393(5) . ?
C22 H22 0.9500 . ?
N23 H23 0.8800 . ?
N23 C24 1.358(5) . ?
C24 N25 1.373(4) . ?
C24 O26 1.240(4) . ?
N25 H25 0.8800 . ?
N25 C27 1.406(5) . ?
C27 C28 1.386(5) . ?
C27 C32 1.386(6) . ?
C28 H28 0.9500 . ?
C28 C29 1.379(5) . ?
C29 H29 0.9500 . ?
C29 C30 1.386(6) . ?
C30 H30 0.9500 . ?
C30 C31 1.379(6) . ?
C31 H31 0.9500 . ?
C31 C32 1.375(6) . ?
C32 H32 0.9500 . ?
O1A C2A 1.388(14) . ?
O1A C10A 1.410(18) . ?
C2A C3A 1.440(17) . ?
C2A O11A 1.226(14) . ?
C3A H3A 0.9500 . ?
C3A C4A 1.340(16) . ?
C4A C5A 1.449(18) . ?
C4A C12A 1.523(18) . ?
C5A C6A 1.419(19) . ?
C5A C10A 1.367(15) . ?
C6A H6A 0.9500 . ?
C9A H9A 0.9500 . ?
C9A C10A 1.394(18) . ?
C12A H12D 0.9800 . ?
C12A H12E 0.9800 . ?
C12A H12F 0.9800 . ?

loop_
_geom_hbond_atom_site_label_D
_geom_hbond_atom_site_label_H
_geom_hbond_atom_site_label_A
_geom_hbond_distance_DH
_geom_hbond_distance_HA
_geom_hbond_distance_DA
_geom_hbond_angle_DHA
_geom_hbond_site_symmetry_A
_geom_hbond_publ_flag
N13 H13 O26 0.88 2.09 2.872(4) 147.3 4 yes
N15 H15 O26 0.88 2.11 2.918(4) 152.7 4 yes
N23 H23 O16 0.88 2.07 2.815(4) 142.5 4 yes
N25 H25 O16 0.88 2.13 2.938(4) 151.4 4 yes

loop_
_geom_torsion_atom_site_label_1
_geom_torsion_atom_site_label_2
_geom_torsion_atom_site_label_3
_geom_torsion_atom_site_label_4
_geom_torsion
_geom_torsion_site_symmetry_1
_geom_torsion_site_symmetry_2
_geom_torsion_site_symmetry_3
_geom_torsion_site_symmetry_4
_geom_torsion_publ_flag
O1 C2 C3 C4 -0.2(10) . . . . ?
C2 O1 C10 C5 -1.6(13) . . . . ?
C2 O1 C10 C9 178.7(9) . . . . ?
C2 C3 C4 C5 -1.1(12) . . . . ?
C2 C3 C4 C12 -178.3(7) . . . . ?
C3 C4 C5 C6 -177.8(10) . . . . ?
C3 C4 C5 C10 1.1(13) . . . . ?
C4 C5 C6 C7 178.1(9) . . . . ?
C4 C5 C10 O1 0.3(14) . . . . ?
C4 C5 C10 C9 179.9(11) . . . . ?
C5 C6 C7 C8 3.9(12) . . . . ?
C5 C6 C7 N13 -177.2(7) . . . . ?
C6 C5 C10 O1 179.2(10) . . . . ?
C6 C5 C10 C9 -1.2(16) . . . . ?
C6 C7 C8 C9 -5.2(11) . . . . ?
C6 C7 C8 N23 174.4(6) . . . . ?
C6 C7 N13 C14 119.8(7) . . . . ?
C9 C8 N23 C24 -61.2(9) . . . . ?
C10 O1 C2 C3 1.6(10) . . . . ?
C10 O1 C2 O11 -176.9(7) . . . . ?
C10 C5 C6 C7 -0.8(15) . . . . ?
C10 C9 C8 C7 3.4(15) . . . . ?
C10 C9 C8 N23 -176.3(8) . . . . ?
O11 C2 C3 C4 178.1(8) . . . . ?
C12 C4 C5 C6 -0.5(14) . . . . ?
C12 C4 C5 C10 178.4(8) . . . . ?
C7 C8 N23 C24 119.1(5) . . . . ?
C7 C8 C6A C5A -3(4) . . . . ?
C7 N13 C14 N15 169.1(4) . . . . ?
C7 N13 C14 O16 -12.0(6) . . . . ?
C7 C9A C10A O1A -180(2) . . . . ?
C7 C9A C10A C5A 3(4) . . . . ?
C8 C9 C10 O1 179.6(10) . . . . ?
C8 C9 C10 C5 0.0(17) . . . . ?
C8 C7 N13 C14 -61.2(5) . . . . ?
C8 C7 C9A C10A -4(3) . . . . ?
C8 N23 C24 N25 -163.4(4) . . . . ?
C8 N23 C24 O26 16.3(7) . . . . ?
N13 C7 C8 C9 175.8(8) . . . . ?
N13 C7 C8 N23 -4.6(5) . . . . ?
N13 C7 C8 C6A 179.8(18) . . . . ?
N13 C7 C9A C10A 180.0(19) . . . . ?
N13 C14 N15 C17 -176.7(4) . . . . ?
C14 N15 C17 C18 -159.2(4) . . . . ?
C14 N15 C17 C22 24.0(6) . . . . ?
N15 C17 C18 C19 -179.1(3) . . . . ?
N15 C17 C22 C21 179.7(3) . . . . ?
O16 C14 N15 C17 4.4(7) . . . . ?
C17 C18 C19 C20 0.2(6) . . . . ?
C18 C17 C22 C21 3.0(5) . . . . ?
C18 C19 C20 C21 1.1(5) . . . . ?
C19 C20 C21 C22 -0.3(5) . . . . ?
C20 C21 C22 C17 -1.7(5) . . . . ?
C22 C17 C18 C19 -2.2(5) . . . . ?
N23 C8 C6A C5A -179(2) . . . . ?
N23 C24 N25 C27 -176.8(4) . . . . ?
C24 N25 C27 C28 -149.5(4) . . . . ?
C24 N25 C27 C32 33.2(6) . . . . ?
N25 C27 C28 C29 -178.1(4) . . . . ?
N25 C27 C32 C31 178.3(4) . . . . ?
O26 C24 N25 C27 3.4(7) . . . . ?
C27 C28 C29 C30 -0.4(6) . . . . ?
C28 C27 C32 C31 1.1(6) . . . . ?
C28 C29 C30 C31 1.1(6) . . . . ?
C29 C30 C31 C32 -0.7(6) . . . . ?
C30 C31 C32 C27 -0.3(6) . . . . ?
C32 C27 C28 C29 -0.7(6) . . . . ?
O1A C2A C3A C4A -1(3) . . . . ?
C2A O1A C10A C5A 0(3) . . . . ?
C2A O1A C10A C9A -177(2) . . . . ?
C2A C3A C4A C5A 4(4) . . . . ?
C2A C3A C4A C12A 178.2(19) . . . . ?
C3A C4A C5A C6A 178(3) . . . . ?
C3A C4A C5A C10A -5(4) . . . . ?
C4A C5A C6A C8 180(3) . . . . ?
C4A C5A C10A O1A 4(4) . . . . ?
C4A C5A C10A C9A -180(3) . . . . ?
C6A C8 N23 C24 -66(2) . . . . ?
C6A C5A C10A O1A -180(3) . . . . ?
C6A C5A C10A C9A -3(4) . . . . ?
C9A C7 C8 N23 179.8(18) . . . . ?
C9A C7 C8 C6A 4(3) . . . . ?
C9A C7 N13 C14 115.1(16) . . . . ?
C10A O1A C2A C3A -1(3) . . . . ?
C10A O1A C2A O11A 176.3(19) . . . . ?
C10A C5A C6A C8 3(5) . . . . ?
O11A C2A C3A C4A -178(2) . . . . ?
C12A C4A C5A C6A 4(4) . . . . ?
C12A C4A C5A C10A -180(2) . . . . ?

loop_
_platon_squeeze_void_nr
_platon_squeeze_void_average_x
_platon_squeeze_void_average_y
_platon_squeeze_void_average_z
_platon_squeeze_void_volume
_platon_squeeze_void_count_electrons
_platon_squeeze_void_content
1 0.500 0.500 -0.038 560 113 '4 C2H6O'

loop_
_exptl_oxdiff_crystal_face_indexfrac_h
_exptl_oxdiff_crystal_face_indexfrac_k
_exptl_oxdiff_crystal_face_indexfrac_l
_exptl_oxdiff_crystal_face_x
_exptl_oxdiff_crystal_face_y
_exptl_oxdiff_crystal_face_z
0.9989 -0.0005 -0.0001 -0.0050 -0.0537 -0.0075
-0.9989 0.0005 0.0001 0.0050 0.0537 0.0075
0.0041 1.0015 0.0015 -0.1381 0.0118 0.0078
-0.0041 -1.0015 -0.0015 0.1381 -0.0118 -0.0078
0.0031 -0.0025 1.0006 -0.0086 0.0265 -0.1911
-0.0031 0.0025 -1.0006 0.0086 -0.0265 0.1911
